data_7111690
loop_
_publ_author_name
'Wang, Xin-Yi'
'Hilfiger, Matthew G.'
'Prosvirin, Andrey'
'Dunbar, Kim R.'

_publ_section_title
;
 Trigonal bipyramidal magnetic molecules based on [MoIII(CN)6]3&#x2212;
;
_journal_issue 25
_journal_name_full 'Chemical Communications'
_journal_page_first 4484
_journal_page_last 4486
_journal_paper_doi 10.1039/c0cc00399a
_journal_volume 46
_journal_year 2010
_chemical_formula_sum 'C119 H136 Co3 Mo2 N26 O10'
_chemical_formula_weight 2459.21
_chemical_name_systematic
;
?
;
_space_group_IT_number 14
_symmetry_cell_setting monoclinic
_symmetry_space_group_name_Hall '-P 2ybc'
_symmetry_space_group_name_H-M 'P 1 21/c 1'
_atom_sites_solution_hydrogens geom
_atom_sites_solution_primary direct
_atom_sites_solution_secondary difmap
_audit_creation_method SHELXL-97
_cell_angle_alpha 90.00
_cell_angle_beta 98.205(2)
_cell_angle_gamma 90.00
_cell_formula_units_Z 4
_cell_length_a 19.387(2)
_cell_length_b 25.463(3)
_cell_length_c 24.634(3)
_cell_measurement_reflns_used 59294
_cell_measurement_temperature 110(2)
_cell_measurement_theta_max 22.3088
_cell_measurement_theta_min 2.2502
_cell_volume 12036(2)
_computing_cell_refinement 'Bruker SAINT'
_computing_data_collection 'Bruker APEXII'
_computing_data_reduction 'Bruker SAINT'
_computing_molecular_graphics Diomand
_computing_publication_material 'SHELXL-97 (Sheldrick, 1997)'
_computing_structure_refinement 'SHELXL-97 (Sheldrick, 1997)'
_computing_structure_solution 'SHELXS-97 (Sheldrick, 1990)'
_diffrn_ambient_temperature 110(2)
_diffrn_measured_fraction_theta_full 0.993
_diffrn_measured_fraction_theta_max 0.993
_diffrn_measurement_device_type 'BRUKER APEX'
_diffrn_measurement_method 'phi and omega scans'
_diffrn_radiation_monochromator graphite
_diffrn_radiation_source 'fine-focus sealed tube'
_diffrn_radiation_type MoK\a
_diffrn_radiation_wavelength 0.71073
_diffrn_reflns_av_R_equivalents 0.0445
_diffrn_reflns_av_sigmaI/netI 0.0313
_diffrn_reflns_limit_h_max 20
_diffrn_reflns_limit_h_min -20
_diffrn_reflns_limit_k_max 27
_diffrn_reflns_limit_k_min -27
_diffrn_reflns_limit_l_max 26
_diffrn_reflns_limit_l_min -26
_diffrn_reflns_number 89907
_diffrn_reflns_theta_full 22.41
_diffrn_reflns_theta_max 22.41
_diffrn_reflns_theta_min 2.10
_exptl_absorpt_coefficient_mu 0.675
_exptl_absorpt_correction_T_max 0.9355
_exptl_absorpt_correction_T_min 0.8547
_exptl_absorpt_correction_type multi-scan
_exptl_absorpt_process_details 'SADABS: Bruker,2000'
_exptl_crystal_colour 'dark green'
_exptl_crystal_density_diffrn 1.357
_exptl_crystal_density_meas ?
_exptl_crystal_density_method 'not measured'
_exptl_crystal_description column
_exptl_crystal_F_000 5108
_exptl_crystal_size_max 0.24
_exptl_crystal_size_mid 0.18
_exptl_crystal_size_min 0.10
_refine_diff_density_max 1.233
_refine_diff_density_min -0.623
_refine_diff_density_rms 0.111
_refine_ls_extinction_method none
_refine_ls_goodness_of_fit_ref 1.081
_refine_ls_hydrogen_treatment constr
_refine_ls_matrix_type full
_refine_ls_number_parameters 1461
_refine_ls_number_reflns 15460
_refine_ls_number_restraints 83
_refine_ls_restrained_S_all 1.092
_refine_ls_R_factor_all 0.0956
_refine_ls_R_factor_gt 0.0663
_refine_ls_shift/su_max 0.001
_refine_ls_shift/su_mean 0.000
_refine_ls_structure_factor_coef Fsqd
_refine_ls_weighting_details 'calc w=1/[\s^2^(Fo^2^)+(0.1229P)^2^+43.4346P] where P=(Fo^2^+2Fc^2^)/3'
_refine_ls_weighting_scheme calc
_refine_ls_wR_factor_gt 0.1793
_refine_ls_wR_factor_ref 0.2132
_reflns_number_gt 11451
_reflns_number_total 15460
_reflns_threshold_expression >2sigma(I)
_cod_data_source_file C0CC00399Asup1.cif
_cod_data_source_block Co3Mo2TBP
_cod_depositor_comments
;
The following automatic conversions were performed:

'_exptl_crystal_density_meas' value 'not measured' was changed to '?'
- the value is perceived as not measured.

Automatic conversion script
Id: cif_fix_values 3008 2015-01-20 13:52:24Z robertas 
;
_cod_original_sg_symbol_H-M P2(1)/c
_cod_database_code 7111690

loop_
_symmetry_equiv_pos_as_xyz
'x, y, z'
'-x, y+1/2, -z+1/2'
'-x, -y, -z'
'x, -y-1/2, z-1/2'

loop_
_atom_site_label
_atom_site_type_symbol
_atom_site_fract_x
_atom_site_fract_y
_atom_site_fract_z
_atom_site_U_iso_or_equiv
_atom_site_adp_type
_atom_site_occupancy
_atom_site_symmetry_multiplicity
_atom_site_calc_flag
_atom_site_refinement_flags
Mo1 Mo 0.32430(3) 0.34252(3) 0.12938(3) 0.0427(2) Uani 1 1 d .
Mo2 Mo 0.14174(4) 0.51780(3) 0.25621(3) 0.0470(2) Uani 1 1 d .
Co1 Co 0.36371(5) 0.54235(4) 0.16167(4) 0.0362(3) Uani 1 1 d .
Co2 Co 0.05681(5) 0.37076(4) 0.11370(4) 0.0366(3) Uani 1 1 d .
Co3 Co 0.29616(5) 0.36227(4) 0.33516(4) 0.0403(3) Uani 1 1 d .
N1 N 0.3350(3) 0.4704(3) 0.1300(3) 0.0497(17) Uani 1 1 d .
N2 N 0.1547(4) 0.3429(3) 0.1247(2) 0.0508(17) Uani 1 1 d .
N3 N 0.3253(3) 0.3606(2) 0.2606(3) 0.0558(18) Uani 1 1 d .
N4 N 0.3097(5) 0.3192(4) -0.0029(4) 0.090(3) Uani 1 1 d .
N5 N 0.4957(4) 0.3420(4) 0.1386(3) 0.079(2) Uani 1 1 d .
N6 N 0.3107(4) 0.2153(3) 0.1496(4) 0.082(3) Uani 1 1 d .
N7 N 0.2872(4) 0.5383(2) 0.2078(3) 0.0535(17) Uani 1 1 d .
N8 N 0.0935(3) 0.4368(3) 0.1547(3) 0.0473(16) Uani 1 1 d .
N9 N 0.2225(4) 0.4156(3) 0.3120(3) 0.0551(18) Uani 1 1 d .
N10 N 0.0914(4) 0.6268(3) 0.1911(3) 0.066(2) Uani 1 1 d .
N11 N 0.1986(5) 0.5825(4) 0.3684(4) 0.096(3) Uani 1 1 d .
N12 N -0.0148(5) 0.4934(5) 0.2881(5) 0.116(4) Uani 1 1 d .
N13 N 0.3060(3) 0.5899(2) 0.0992(2) 0.0410(14) Uani 1 1 d .
N14 N 0.4339(3) 0.5501(2) 0.1058(3) 0.0451(15) Uani 1 1 d .
N15 N 0.4082(3) 0.6104(2) 0.1995(2) 0.0415(15) Uani 1 1 d .
N16 N 0.4436(3) 0.5117(2) 0.2236(2) 0.0405(14) Uani 1 1 d .
N17 N 0.0087(3) 0.2994(2) 0.0873(2) 0.0404(14) Uani 1 1 d .
N18 N 0.0273(3) 0.3390(2) 0.1877(2) 0.0404(14) Uani 1 1 d .
N19 N 0.0678(3) 0.3947(2) 0.0315(2) 0.0400(14) Uani 1 1 d .
N20 N -0.0387(3) 0.4072(2) 0.0876(3) 0.0446(15) Uani 1 1 d .
N21 N 0.2255(3) 0.2978(2) 0.3137(3) 0.0462(16) Uani 1 1 d .
N22 N 0.2584(3) 0.3489(2) 0.4085(3) 0.0491(16) Uani 1 1 d .
N23 N 0.3808(4) 0.3184(3) 0.3667(3) 0.0587(18) Uani 1 1 d .
N24 N 0.3703(3) 0.4215(2) 0.3654(2) 0.0434(15) Uani 1 1 d .
C1 C 0.3269(3) 0.4268(3) 0.1232(3) 0.0315(15) Uani 1 1 d .
C2 C 0.2136(4) 0.3422(3) 0.1265(3) 0.0326(15) Uani 1 1 d .
C3 C 0.3310(3) 0.3549(3) 0.2159(3) 0.0301(15) Uani 1 1 d .
C4 C 0.3143(4) 0.3292(4) 0.0430(4) 0.062(2) Uani 1 1 d .
C5 C 0.4371(5) 0.3423(3) 0.1351(3) 0.053(2) Uani 1 1 d .
C6 C 0.3189(4) 0.2591(4) 0.1428(4) 0.056(2) Uani 1 1 d .
C7 C 0.2393(4) 0.5316(3) 0.2273(3) 0.0344(16) Uani 1 1 d .
C8 C 0.1115(3) 0.4679(3) 0.1861(3) 0.0317(15) Uani 1 1 d .
C9 C 0.1876(3) 0.4493(3) 0.2951(3) 0.0314(15) Uani 1 1 d .
C10 C 0.1072(4) 0.5888(3) 0.2139(3) 0.052(2) Uani 1 1 d .
C11 C 0.1776(5) 0.5611(4) 0.3289(4) 0.065(2) Uani 1 1 d .
C12 C 0.0407(5) 0.5026(4) 0.2775(4) 0.078(3) Uani 1 1 d .
C13 C 0.2443(4) 0.6112(3) 0.0991(3) 0.0431(18) Uani 1 1 d .
H13A H 0.2198 0.6030 0.1288 0.052 Uiso 1 1 calc R
C14 C 0.2121(4) 0.6452(3) 0.0584(3) 0.052(2) Uani 1 1 d .
C15 C 0.2470(5) 0.6559(3) 0.0141(4) 0.062(2) Uani 1 1 d .
C16 C 0.3137(5) 0.6328(3) 0.0138(3) 0.057(2) Uani 1 1 d .
C17 C 0.3552(6) 0.6405(4) -0.0294(4) 0.072(3) Uani 1 1 d .
H17A H 0.3376 0.6614 -0.0602 0.087 Uiso 1 1 calc R
C18 C 0.4186(7) 0.6186(4) -0.0270(4) 0.074(3) Uani 1 1 d .
H18A H 0.4441 0.6245 -0.0566 0.089 Uiso 1 1 calc R
C19 C 0.4497(5) 0.5869(3) 0.0181(4) 0.061(2) Uani 1 1 d .
C20 C 0.5181(5) 0.5647(4) 0.0244(4) 0.068(3) Uani 1 1 d .
C21 C 0.5418(5) 0.5385(4) 0.0713(5) 0.068(3) Uani 1 1 d .
C22 C 0.4982(4) 0.5314(3) 0.1099(4) 0.053(2) Uani 1 1 d .
H22A H 0.5153 0.5116 0.1417 0.063 Uiso 1 1 calc R
C23 C 0.3414(4) 0.6013(3) 0.0577(3) 0.0450(19) Uani 1 1 d .
C24 C 0.4107(4) 0.5785(3) 0.0602(3) 0.0465(19) Uani 1 1 d .
C25 C 0.1426(5) 0.6684(4) 0.0646(4) 0.073(3) Uani 1 1 d .
H25A H 0.1271 0.6914 0.0333 0.109 Uiso 1 1 calc R
H25B H 0.1467 0.6889 0.0986 0.109 Uiso 1 1 calc R
H25C H 0.1086 0.6402 0.0661 0.109 Uiso 1 1 calc R
C26 C 0.2154(6) 0.6913(4) -0.0308(4) 0.089(3) Uani 1 1 d .
H26A H 0.1698 0.7033 -0.0231 0.134 Uiso 1 1 calc R
H26B H 0.2098 0.6722 -0.0657 0.134 Uiso 1 1 calc R
H26C H 0.2459 0.7217 -0.0331 0.134 Uiso 1 1 calc R
C27 C 0.5628(6) 0.5727(4) -0.0212(5) 0.101(4) Uani 1 1 d .
H27A H 0.6080 0.5553 -0.0111 0.151 Uiso 1 1 calc R
H27B H 0.5701 0.6103 -0.0263 0.151 Uiso 1 1 calc R
H27C H 0.5391 0.5575 -0.0554 0.151 Uiso 1 1 calc R
C28 C 0.6145(5) 0.5168(4) 0.0816(6) 0.102(4) Uani 1 1 d .
H28A H 0.6388 0.5252 0.0505 0.153 Uiso 1 1 calc R
H28B H 0.6125 0.4786 0.0860 0.153 Uiso 1 1 calc R
H28C H 0.6396 0.5325 0.1151 0.153 Uiso 1 1 calc R
C29 C 0.3884(4) 0.6600(3) 0.1888(3) 0.050(2) Uani 1 1 d .
H29A H 0.3458 0.6657 0.1652 0.060 Uiso 1 1 calc R
C30 C 0.4255(4) 0.7031(3) 0.2096(4) 0.057(2) Uani 1 1 d .
C31 C 0.4870(5) 0.6962(3) 0.2430(4) 0.062(2) Uani 1 1 d .
C32 C 0.5094(4) 0.6436(3) 0.2569(3) 0.051(2) Uani 1 1 d .
C33 C 0.5731(5) 0.6306(3) 0.2917(4) 0.066(3) Uani 1 1 d .
H33A H 0.6029 0.6582 0.3067 0.079 Uiso 1 1 calc R
C34 C 0.5920(4) 0.5808(3) 0.3036(4) 0.061(2) Uani 1 1 d .
H34A H 0.6345 0.5740 0.3269 0.073 Uiso 1 1 calc R
C35 C 0.5493(4) 0.5377(3) 0.2820(3) 0.051(2) Uani 1 1 d .
C36 C 0.5660(4) 0.4841(3) 0.2919(4) 0.057(2) Uani 1 1 d .
C37 C 0.5187(4) 0.4464(3) 0.2703(3) 0.051(2) Uani 1 1 d .
C38 C 0.4597(4) 0.4621(3) 0.2362(3) 0.0423(18) Uani 1 1 d .
H38A H 0.4284 0.4356 0.2207 0.051 Uiso 1 1 calc R
C39 C 0.4681(4) 0.6030(3) 0.2338(3) 0.0434(18) Uani 1 1 d .
C40 C 0.4870(4) 0.5492(3) 0.2470(3) 0.0403(17) Uani 1 1 d .
C41 C 0.3965(5) 0.7571(3) 0.1950(4) 0.080(3) Uani 1 1 d .
H41A H 0.4281 0.7838 0.2132 0.119 Uiso 1 1 calc R
H41B H 0.3507 0.7606 0.2071 0.119 Uiso 1 1 calc R
H41C H 0.3917 0.7620 0.1551 0.119 Uiso 1 1 calc R
C42 C 0.5309(6) 0.7423(3) 0.2655(5) 0.093(4) Uani 1 1 d .
H42A H 0.5081 0.7751 0.2519 0.140 Uiso 1 1 calc R
H42B H 0.5770 0.7401 0.2536 0.140 Uiso 1 1 calc R
H42C H 0.5362 0.7418 0.3057 0.140 Uiso 1 1 calc R
C43 C 0.6342(5) 0.4695(4) 0.3272(5) 0.084(3) Uani 1 1 d .
H43A H 0.6601 0.5016 0.3390 0.125 Uiso 1 1 calc R
H43B H 0.6621 0.4476 0.3059 0.125 Uiso 1 1 calc R
H43C H 0.6243 0.4500 0.3595 0.125 Uiso 1 1 calc R
C44 C 0.5312(5) 0.3885(3) 0.2796(4) 0.067(3) Uani 1 1 d .
H44A H 0.4917 0.3687 0.2603 0.101 Uiso 1 1 calc R
H44B H 0.5359 0.3810 0.3189 0.101 Uiso 1 1 calc R
H44C H 0.5740 0.3783 0.2655 0.101 Uiso 1 1 calc R
C45 C 0.0004(4) 0.2788(3) 0.0377(3) 0.0428(18) Uani 1 1 d .
H45A H 0.0188 0.2978 0.0099 0.051 Uiso 1 1 calc R
C46 C -0.0328(4) 0.2316(3) 0.0224(3) 0.0449(18) Uani 1 1 d .
C47 C -0.0609(4) 0.2035(3) 0.0616(3) 0.051(2) Uani 1 1 d .
C48 C -0.0540(4) 0.2243(3) 0.1153(3) 0.049(2) Uani 1 1 d .
C49 C -0.0812(5) 0.1994(3) 0.1595(3) 0.065(3) Uani 1 1 d .
H49A H -0.1058 0.1672 0.1532 0.078 Uiso 1 1 calc R
C50 C -0.0729(5) 0.2203(4) 0.2095(3) 0.067(3) Uani 1 1 d .
H50A H -0.0920 0.2024 0.2377 0.081 Uiso 1 1 calc R
C51 C -0.0363(4) 0.2688(3) 0.2230(3) 0.053(2) Uani 1 1 d .
C52 C -0.0255(4) 0.2917(3) 0.2757(3) 0.053(2) Uani 1 1 d .
C53 C 0.0144(4) 0.3361(3) 0.2834(3) 0.0451(18) Uani 1 1 d .
C54 C 0.0399(4) 0.3583(3) 0.2381(3) 0.0447(19) Uani 1 1 d .
H54A H 0.0678 0.3890 0.2439 0.054 Uiso 1 1 calc R
C55 C -0.0090(4) 0.2940(3) 0.1806(3) 0.0439(18) Uani 1 1 d .
C56 C -0.0189(4) 0.2723(3) 0.1264(3) 0.0397(17) Uani 1 1 d .
C57 C 0.0328(5) 0.3624(3) 0.3384(3) 0.057(2) Uani 1 1 d .
H57A H 0.0116 0.3430 0.3662 0.085 Uiso 1 1 calc R
H57B H 0.0151 0.3986 0.3363 0.085 Uiso 1 1 calc R
H57C H 0.0835 0.3629 0.3485 0.085 Uiso 1 1 calc R
C58 C -0.0563(5) 0.2670(4) 0.3225(3) 0.074(3) Uani 1 1 d .
H58A H -0.0433 0.2877 0.3559 0.110 Uiso 1 1 calc R
H58B H -0.0384 0.2311 0.3284 0.110 Uiso 1 1 calc R
H58C H -0.1072 0.2660 0.3135 0.110 Uiso 1 1 calc R
C59 C -0.0969(6) 0.1525(4) 0.0467(4) 0.075(3) Uani 1 1 d .
H59A H -0.0966 0.1454 0.0076 0.112 Uiso 1 1 calc R
H59B H -0.1452 0.1545 0.0541 0.112 Uiso 1 1 calc R
H59C H -0.0726 0.1242 0.0685 0.112 Uiso 1 1 calc R
C60 C -0.0382(5) 0.2125(4) -0.0353(3) 0.059(2) Uani 1 1 d .
H60A H -0.0632 0.1790 -0.0387 0.089 Uiso 1 1 calc R
H60B H 0.0086 0.2077 -0.0450 0.089 Uiso 1 1 calc R
H60C H -0.0636 0.2384 -0.0600 0.089 Uiso 1 1 calc R
C61 C 0.1211(4) 0.3887(3) 0.0033(3) 0.0441(18) Uani 1 1 d .
H61A H 0.1620 0.3722 0.0212 0.053 Uiso 1 1 calc R
C62 C 0.1208(4) 0.4051(3) -0.0509(3) 0.0465(19) Uani 1 1 d .
C63 C 0.0629(4) 0.4293(3) -0.0775(3) 0.0454(19) Uani 1 1 d .
C64 C 0.0058(4) 0.4361(3) -0.0492(3) 0.0453(19) Uani 1 1 d .
C65 C -0.0570(5) 0.4614(3) -0.0720(3) 0.053(2) Uani 1 1 d .
H65A H -0.0613 0.4735 -0.1088 0.063 Uiso 1 1 calc R
C66 C -0.1088(5) 0.4688(3) -0.0450(4) 0.054(2) Uani 1 1 d .
H66A H -0.1491 0.4864 -0.0626 0.065 Uiso 1 1 calc R
C67 C -0.1075(4) 0.4516(3) 0.0103(3) 0.049(2) Uani 1 1 d .
C68 C -0.1625(4) 0.4580(3) 0.0402(4) 0.057(2) Uani 1 1 d .
C69 C -0.1552(4) 0.4389(3) 0.0925(4) 0.063(3) Uani 1 1 d .
C70 C -0.0921(4) 0.4135(3) 0.1147(4) 0.057(2) Uani 1 1 d .
H70A H -0.0882 0.4004 0.1510 0.068 Uiso 1 1 calc R
C71 C 0.0107(4) 0.4184(3) 0.0054(3) 0.0362(16) Uani 1 1 d .
C72 C -0.0462(4) 0.4260(3) 0.0354(3) 0.0424(18) Uani 1 1 d .
C73 C 0.1853(5) 0.3946(4) -0.0775(4) 0.064(2) Uani 1 1 d .
H73A H 0.1785 0.4085 -0.1150 0.095 Uiso 1 1 calc R
H73B H 0.1936 0.3567 -0.0785 0.095 Uiso 1 1 calc R
H73C H 0.2256 0.4118 -0.0562 0.095 Uiso 1 1 calc R
C74 C 0.0593(5) 0.4495(3) -0.1350(3) 0.062(2) Uani 1 1 d .
H74A H 0.1032 0.4417 -0.1488 0.093 Uiso 1 1 calc R
H74B H 0.0518 0.4875 -0.1353 0.093 Uiso 1 1 calc R
H74C H 0.0207 0.4324 -0.1584 0.093 Uiso 1 1 calc R
C75 C -0.2280(4) 0.4851(4) 0.0161(4) 0.076(3) Uani 1 1 d .
H75A H -0.2605 0.4860 0.0431 0.114 Uiso 1 1 calc R
H75B H -0.2493 0.4661 -0.0167 0.114 Uiso 1 1 calc R
H75C H -0.2171 0.5211 0.0060 0.114 Uiso 1 1 calc R
C76 C -0.2106(5) 0.4424(4) 0.1304(5) 0.087(3) Uani 1 1 d .
H76A H -0.2518 0.4605 0.1114 0.130 Uiso 1 1 calc R
H76B H -0.1921 0.4619 0.1635 0.130 Uiso 1 1 calc R
H76C H -0.2237 0.4069 0.1405 0.130 Uiso 1 1 calc R
C77 C 0.2076(4) 0.2751(3) 0.2661(3) 0.050(2) Uani 1 1 d .
H77A H 0.2286 0.2874 0.2359 0.060 Uiso 1 1 calc R
C78 C 0.1595(4) 0.2341(3) 0.2568(3) 0.055(2) Uani 1 1 d .
C79 C 0.1288(4) 0.2158(3) 0.3005(3) 0.055(2) Uani 1 1 d .
C80 C 0.1463(4) 0.2397(3) 0.3515(3) 0.049(2) Uani 1 1 d .
C81 C 0.1181(4) 0.2265(3) 0.4009(4) 0.059(2) Uani 1 1 d .
H81A H 0.0842 0.1994 0.3991 0.070 Uiso 1 1 calc R
C82 C 0.1373(4) 0.2505(3) 0.4489(4) 0.055(2) Uani 1 1 d .
H82A H 0.1190 0.2384 0.4804 0.066 Uiso 1 1 calc R
C83 C 0.1840(4) 0.2935(3) 0.4541(3) 0.0475(19) Uani 1 1 d .
C84 C 0.2029(4) 0.3213(4) 0.5027(3) 0.060(2) Uani 1 1 d .
C85 C 0.2500(5) 0.3621(4) 0.5032(4) 0.062(2) Uani 1 1 d .
C86 C 0.2747(4) 0.3740(3) 0.4554(4) 0.058(2) Uani 1 1 d .
H86A H 0.3063 0.4026 0.4561 0.069 Uiso 1 1 calc R
C87 C 0.1945(4) 0.2815(3) 0.3565(3) 0.0419(18) Uani 1 1 d .
C88 C 0.2128(4) 0.3083(3) 0.4076(3) 0.0454(19) Uani 1 1 d .
C89 C 0.1444(5) 0.2107(4) 0.1999(4) 0.072(3) Uani 1 1 d .
H89A H 0.1094 0.1828 0.1997 0.108 Uiso 1 1 calc R
H89B H 0.1873 0.1959 0.1895 0.108 Uiso 1 1 calc R
H89C H 0.1266 0.2381 0.1737 0.108 Uiso 1 1 calc R
C90 C 0.0803(5) 0.1696(4) 0.2921(4) 0.072(3) Uani 1 1 d .
H90A H 0.0750 0.1586 0.2536 0.107 Uiso 1 1 calc R
H90B H 0.0347 0.1795 0.3017 0.107 Uiso 1 1 calc R
H90C H 0.0995 0.1405 0.3155 0.107 Uiso 1 1 calc R
C91 C 0.1712(5) 0.3065(4) 0.5532(4) 0.074(3) Uani 1 1 d .
H91A H 0.1896 0.3296 0.5836 0.111 Uiso 1 1 calc R
H91B H 0.1831 0.2699 0.5631 0.111 Uiso 1 1 calc R
H91C H 0.1204 0.3102 0.5456 0.111 Uiso 1 1 calc R
C92 C 0.2741(6) 0.3948(5) 0.5550(4) 0.087(3) Uani 1 1 d .
H92A H 0.2522 0.3812 0.5856 0.131 Uiso 1 1 calc R
H92B H 0.2605 0.4316 0.5482 0.131 Uiso 1 1 calc R
H92C H 0.3249 0.3925 0.5641 0.131 Uiso 1 1 calc R
C93 C 0.3835(6) 0.2657(4) 0.3668(5) 0.080(3) Uani 1 1 d .
H93A H 0.3441 0.2469 0.3493 0.096 Uiso 1 1 calc R
C94 C 0.4404(7) 0.2373(5) 0.3909(6) 0.102(4) Uani 1 1 d .
C95 C 0.4981(7) 0.2634(5) 0.4146(5) 0.100(4) Uani 1 1 d .
C96 C 0.4974(5) 0.3209(5) 0.4165(5) 0.087(3) Uani 1 1 d .
C97 C 0.5518(7) 0.3544(6) 0.4405(6) 0.113(5) Uani 1 1 d .
H97A H 0.5933 0.3386 0.4585 0.135 Uiso 1 1 calc R
C98 C 0.5482(6) 0.4064(6) 0.4393(5) 0.105(4) Uani 1 1 d .
H98A H 0.5869 0.4265 0.4558 0.126 Uiso 1 1 calc R
C99 C 0.4863(5) 0.4328(4) 0.4134(4) 0.069(3) Uani 1 1 d .
C100 C 0.4789(5) 0.4871(5) 0.4103(4) 0.075(3) Uani 1 1 d .
C101 C 0.4173(5) 0.5086(3) 0.3820(4) 0.062(2) Uani 1 1 d .
C102 C 0.3650(4) 0.4732(3) 0.3619(3) 0.050(2) Uani 1 1 d .
H10A H 0.3223 0.4873 0.3441 0.060 Uiso 1 1 calc R
C103 C 0.4355(5) 0.3458(4) 0.3908(4) 0.065(3) Uani 1 1 d .
C104 C 0.4314(4) 0.4015(3) 0.3898(3) 0.053(2) Uani 1 1 d .
C105 C 0.4358(8) 0.1781(4) 0.3904(7) 0.141(6) Uani 1 1 d .
H10B H 0.4797 0.1633 0.4087 0.211 Uiso 1 1 calc R
H10C H 0.4272 0.1656 0.3524 0.211 Uiso 1 1 calc R
H10D H 0.3974 0.1669 0.4097 0.211 Uiso 1 1 calc R
C106 C 0.5640(7) 0.2365(6) 0.4424(6) 0.135(6) Uani 1 1 d .
H10E H 0.5590 0.1983 0.4381 0.202 Uiso 1 1 calc R
H10F H 0.5714 0.2453 0.4815 0.202 Uiso 1 1 calc R
H10G H 0.6040 0.2484 0.4255 0.202 Uiso 1 1 calc R
C107 C 0.5368(6) 0.5248(5) 0.4354(5) 0.106(4) Uani 1 1 d .
H10H H 0.5215 0.5612 0.4283 0.159 Uiso 1 1 calc R
H10I H 0.5791 0.5184 0.4189 0.159 Uiso 1 1 calc R
H10J H 0.5467 0.5190 0.4751 0.159 Uiso 1 1 calc R
C108 C 0.4025(6) 0.5666(4) 0.3740(5) 0.082(3) Uani 1 1 d .
H10K H 0.4432 0.5869 0.3903 0.123 Uiso 1 1 calc R
H10L H 0.3622 0.5762 0.3918 0.123 Uiso 1 1 calc R
H10M H 0.3925 0.5743 0.3347 0.123 Uiso 1 1 calc R
C109 C 0.2567(7) 0.6714(6) 0.2684(6) 0.115(4) Uani 1 1 d D
H10N H 0.2714 0.6978 0.2966 0.173 Uiso 1 1 calc R
H10O H 0.2964 0.6490 0.2634 0.173 Uiso 1 1 calc R
H10P H 0.2194 0.6498 0.2798 0.173 Uiso 1 1 calc R
C110 C 0.2325(9) 0.6960(6) 0.2198(8) 0.109(6) Uani 1 1 d D
C111 C 0.1114(12) 0.4763(7) 0.4280(7) 0.193(10) Uani 1 1 d .
H11A H 0.1348 0.5033 0.4524 0.290 Uiso 1 1 calc R
H11B H 0.0751 0.4927 0.4017 0.290 Uiso 1 1 calc R
H11C H 0.1455 0.4591 0.4082 0.290 Uiso 1 1 calc R
C112 C 0.0801(8) 0.4378(6) 0.4602(5) 0.114(4) Uani 1 1 d D
C113 C 0.2558(17) 0.7947(12) 0.0551(16) 0.37(2) Uani 1 1 d DU
H11D H 0.2764 0.8182 0.0303 0.562 Uiso 1 1 calc R
H11E H 0.2106 0.7820 0.0370 0.562 Uiso 1 1 calc R
H11F H 0.2869 0.7648 0.0648 0.562 Uiso 1 1 calc R
C114 C -0.063(2) 0.5904(12) 0.3707(13) 0.35(3) Uani 1 1 d DU
H11G H -0.0710 0.6178 0.3969 0.529 Uiso 1 1 calc R
H11H H -0.0402 0.6058 0.3413 0.529 Uiso 1 1 calc R
H11I H -0.0324 0.5633 0.3896 0.529 Uiso 1 1 calc R
C115 C 0.2859(12) 0.6402(16) 0.4615(10) 0.34(2) Uani 1 1 d DU
H11J H 0.3321 0.6241 0.4638 0.504 Uiso 1 1 calc R
H11K H 0.2501 0.6136 0.4502 0.504 Uiso 1 1 calc R
H11L H 0.2794 0.6543 0.4974 0.504 Uiso 1 1 calc R
C116 C 0.149(2) 0.5204(15) 0.5751(13) 0.35(2) Uani 1 1 d DU
H11M H 0.1920 0.5414 0.5782 0.525 Uiso 1 1 calc R
H11N H 0.1446 0.4996 0.5413 0.525 Uiso 1 1 calc R
H11O H 0.1513 0.4969 0.6067 0.525 Uiso 1 1 calc R
C117 C 0.7131(11) 0.4726(9) 0.5189(8) 0.190(8) Uani 1 1 d DU
H11P H 0.7571 0.4870 0.5375 0.285 Uiso 1 1 calc R
H11Q H 0.6986 0.4430 0.5402 0.285 Uiso 1 1 calc R
H11R H 0.6772 0.4999 0.5157 0.285 Uiso 1 1 calc R
C118 C 0.7200(9) 0.3327(17) 0.1904(19) 0.49(3) Uani 1 1 d DU
C119 C 0.5524(18) 0.6674(13) 0.4611(11) 0.246(13) Uani 1 1 d DU
O1 O 0.2460(10) 0.8234(12) 0.1050(10) 0.322(13) Uani 1 1 d DU
H1 H 0.2033 0.8290 0.1052 0.482 Uiso 1 1 calc R
O2 O -0.132(2) 0.5657(14) 0.346(2) 0.55(3) Uani 1 1 d DU
H2 H -0.1625 0.5720 0.3667 0.818 Uiso 1 1 calc R
O3 O 0.2795(18) 0.6850(11) 0.4189(13) 0.45(2) Uani 1 1 d DU
H3 H 0.2432 0.6807 0.3962 0.672 Uiso 1 1 calc R
O4 O 0.086(3) 0.5572(19) 0.574(2) 0.61(3) Uani 1 1 d DU
H4 H 0.0492 0.5396 0.5672 0.912 Uiso 1 1 calc R
O5 O 0.7223(11) 0.4551(9) 0.4663(8) 0.291(10) Uani 1 1 d DU
H5 H 0.7588 0.4684 0.4575 0.437 Uiso 1 1 calc R
O6A O 0.7930(11) 0.3101(17) 0.195(2) 0.41(3) Uani 0.36(2) 1 d PDU
O7A O 0.501(2) 0.6990(16) 0.4202(16) 0.225(16) Uani 0.36(2) 1 d PDU
O7B O 0.5888(15) 0.7212(12) 0.4680(10) 0.237(13) Uani 0.64(2) 1 d PDU
O8 O -0.1538(14) 0.447(2) 0.2756(10) 0.55(3) Uani 1 1 d .
O9 O 0.2615(17) 0.4138(17) -0.2045(13) 0.52(3) Uani 1 1 d .
O10 O 0.606(3) 0.235(2) 0.1259(15) 0.63(4) Uani 1 1 d .
O6B O 0.6382(8) 0.339(2) 0.1719(12) 0.44(3) Uani 0.64(2) 1 d PDU
N25 N 0.2266(12) 0.7223(10) 0.1870(9) 0.238(12) Uani 1 1 d D
N26 N 0.0567(8) 0.4077(5) 0.4857(6) 0.145(5) Uani 1 1 d D

loop_
_atom_site_aniso_label
_atom_site_aniso_U_11
_atom_site_aniso_U_22
_atom_site_aniso_U_33
_atom_site_aniso_U_23
_atom_site_aniso_U_13
_atom_site_aniso_U_12
Mo1 0.0393(4) 0.0422(4) 0.0474(4) 0.0020(3) 0.0095(3) -0.0015(3)
Mo2 0.0466(4) 0.0456(4) 0.0496(4) 0.0031(3) 0.0097(3) 0.0051(3)
Co1 0.0318(5) 0.0331(5) 0.0453(6) -0.0006(4) 0.0107(4) -0.0019(4)
Co2 0.0330(5) 0.0435(6) 0.0340(5) 0.0074(4) 0.0068(4) -0.0048(4)
Co3 0.0402(6) 0.0368(6) 0.0443(6) 0.0069(4) 0.0075(4) -0.0009(4)
N1 0.033(3) 0.064(5) 0.056(4) 0.007(3) 0.019(3) 0.002(3)
N2 0.058(5) 0.053(4) 0.040(4) 0.009(3) 0.003(3) -0.009(3)
N3 0.044(4) 0.036(4) 0.085(6) 0.011(4) 0.001(4) -0.001(3)
N4 0.081(6) 0.120(8) 0.068(6) -0.019(5) 0.012(5) -0.007(5)
N5 0.053(5) 0.104(7) 0.082(6) 0.015(5) 0.021(4) 0.012(5)
N6 0.068(5) 0.042(5) 0.126(7) 0.007(5) -0.023(5) 0.006(4)
N7 0.064(5) 0.037(4) 0.058(4) 0.007(3) 0.001(4) 0.002(3)
N8 0.041(4) 0.054(4) 0.048(4) 0.019(4) 0.008(3) 0.004(3)
N9 0.051(4) 0.069(5) 0.046(4) 0.002(4) 0.010(3) -0.021(4)
N10 0.075(5) 0.049(5) 0.071(5) -0.001(4) 0.005(4) 0.017(4)
N11 0.116(8) 0.091(7) 0.083(7) -0.032(6) 0.025(6) 0.012(6)
N12 0.074(7) 0.136(9) 0.147(10) 0.021(7) 0.053(7) 0.015(6)
N13 0.038(4) 0.039(3) 0.047(4) 0.003(3) 0.007(3) -0.004(3)
N14 0.038(4) 0.043(4) 0.058(4) -0.006(3) 0.017(3) -0.009(3)
N15 0.042(4) 0.036(4) 0.047(4) -0.003(3) 0.010(3) 0.000(3)
N16 0.033(3) 0.038(4) 0.051(4) -0.005(3) 0.007(3) -0.004(3)
N17 0.037(3) 0.049(4) 0.036(4) 0.007(3) 0.009(3) 0.005(3)
N18 0.042(3) 0.045(4) 0.035(4) -0.001(3) 0.010(3) -0.010(3)
N19 0.040(4) 0.044(4) 0.037(3) 0.008(3) 0.007(3) -0.004(3)
N20 0.041(4) 0.047(4) 0.048(4) -0.002(3) 0.014(3) -0.009(3)
N21 0.049(4) 0.041(4) 0.050(4) 0.010(3) 0.013(3) -0.005(3)
N22 0.049(4) 0.044(4) 0.054(4) 0.005(3) 0.005(3) -0.003(3)
N23 0.067(5) 0.045(4) 0.068(5) 0.012(4) 0.022(4) 0.008(4)
N24 0.043(4) 0.038(4) 0.049(4) 0.004(3) 0.005(3) 0.001(3)
C1 0.031(4) 0.022(4) 0.044(4) 0.003(3) 0.012(3) -0.003(3)
C2 0.024(4) 0.037(4) 0.036(4) 0.005(3) 0.005(3) -0.003(3)
C3 0.029(4) 0.033(4) 0.028(4) 0.000(3) 0.005(3) -0.003(3)
C4 0.049(5) 0.078(6) 0.060(6) -0.002(5) 0.013(4) -0.004(4)
C5 0.050(5) 0.057(5) 0.056(5) 0.011(4) 0.017(4) 0.005(4)
C6 0.041(5) 0.050(6) 0.071(6) -0.004(4) -0.004(4) 0.008(4)
C7 0.037(4) 0.027(4) 0.042(4) 0.000(3) 0.013(3) -0.001(3)
C8 0.030(4) 0.030(4) 0.035(4) 0.007(3) 0.003(3) -0.004(3)
C9 0.032(4) 0.033(4) 0.028(4) 0.007(3) 0.000(3) 0.007(3)
C10 0.054(5) 0.045(5) 0.056(5) -0.008(4) 0.008(4) 0.012(4)
C11 0.078(6) 0.057(6) 0.061(6) -0.011(5) 0.015(5) 0.019(5)
C12 0.068(7) 0.077(7) 0.096(8) 0.020(6) 0.042(6) 0.026(5)
C13 0.042(5) 0.036(4) 0.050(5) 0.006(3) 0.002(4) -0.005(3)
C14 0.050(5) 0.045(5) 0.057(5) 0.001(4) -0.004(4) -0.011(4)
C15 0.076(6) 0.041(5) 0.061(6) 0.007(4) -0.020(5) -0.011(4)
C16 0.075(6) 0.040(5) 0.054(5) 0.001(4) 0.006(5) -0.028(4)
C17 0.109(9) 0.051(6) 0.058(6) -0.001(4) 0.014(6) -0.030(6)
C18 0.118(9) 0.057(6) 0.054(6) -0.010(5) 0.036(6) -0.042(6)
C19 0.075(6) 0.052(5) 0.061(6) -0.021(5) 0.032(5) -0.030(5)
C20 0.077(7) 0.055(6) 0.082(7) -0.034(5) 0.050(6) -0.037(5)
C21 0.052(5) 0.058(6) 0.100(8) -0.036(6) 0.034(6) -0.017(4)
C22 0.036(5) 0.058(5) 0.068(6) -0.020(4) 0.021(4) -0.007(4)
C23 0.054(5) 0.037(4) 0.044(5) 0.000(4) 0.007(4) -0.018(4)
C24 0.052(5) 0.042(4) 0.048(5) -0.011(4) 0.018(4) -0.020(4)
C25 0.070(6) 0.049(5) 0.089(7) 0.003(5) -0.019(5) 0.006(5)
C26 0.117(9) 0.060(6) 0.080(7) 0.022(5) -0.023(6) -0.013(6)
C27 0.114(9) 0.075(7) 0.134(10) -0.037(7) 0.091(8) -0.047(7)
C28 0.047(6) 0.097(8) 0.172(12) -0.066(8) 0.047(7) -0.009(5)
C29 0.047(5) 0.042(5) 0.059(5) -0.012(4) 0.002(4) 0.006(4)
C30 0.060(5) 0.038(5) 0.069(6) -0.008(4) -0.003(5) 0.008(4)
C31 0.072(6) 0.037(5) 0.074(6) -0.013(4) -0.001(5) -0.008(4)
C32 0.055(5) 0.035(4) 0.059(5) -0.004(4) -0.002(4) 0.001(4)
C33 0.069(6) 0.045(5) 0.075(6) -0.004(4) -0.017(5) -0.015(4)
C34 0.055(5) 0.047(5) 0.073(6) -0.006(4) -0.019(4) -0.002(4)
C35 0.045(5) 0.045(5) 0.061(5) -0.002(4) 0.005(4) -0.008(4)
C36 0.051(5) 0.048(5) 0.070(6) 0.009(4) -0.002(4) 0.005(4)
C37 0.053(5) 0.037(4) 0.060(5) 0.003(4) 0.001(4) 0.000(4)
C38 0.040(4) 0.036(4) 0.052(5) -0.004(4) 0.010(4) -0.009(3)
C39 0.043(4) 0.034(4) 0.054(5) -0.010(4) 0.008(4) -0.001(3)
C40 0.037(4) 0.038(4) 0.047(4) 0.001(3) 0.010(3) 0.001(3)
C41 0.091(7) 0.044(5) 0.096(8) -0.010(5) -0.011(6) 0.017(5)
C42 0.104(8) 0.037(5) 0.124(9) -0.010(5) -0.037(7) -0.008(5)
C43 0.074(7) 0.051(6) 0.116(9) 0.009(6) -0.022(6) 0.005(5)
C44 0.066(6) 0.037(5) 0.096(7) 0.010(5) 0.000(5) 0.001(4)
C45 0.046(4) 0.055(5) 0.031(4) 0.001(4) 0.015(3) 0.007(4)
C46 0.044(4) 0.055(5) 0.036(4) -0.002(4) 0.008(3) 0.006(4)
C47 0.052(5) 0.060(5) 0.043(5) -0.005(4) 0.009(4) -0.008(4)
C48 0.055(5) 0.050(5) 0.044(5) 0.003(4) 0.008(4) -0.012(4)
C49 0.092(7) 0.062(6) 0.045(5) -0.007(4) 0.019(5) -0.045(5)
C50 0.090(7) 0.074(6) 0.040(5) 0.004(4) 0.019(5) -0.042(5)
C51 0.065(5) 0.061(5) 0.034(4) 0.004(4) 0.011(4) -0.024(4)
C52 0.062(5) 0.060(5) 0.038(5) 0.007(4) 0.015(4) -0.020(4)
C53 0.051(5) 0.048(5) 0.036(4) 0.008(3) 0.006(3) -0.009(4)
C54 0.041(4) 0.044(4) 0.049(5) 0.000(4) 0.007(4) -0.014(3)
C55 0.042(4) 0.049(5) 0.042(4) 0.008(4) 0.010(3) -0.005(4)
C56 0.042(4) 0.050(5) 0.028(4) 0.003(3) 0.008(3) -0.002(3)
C57 0.066(6) 0.059(5) 0.045(5) 0.002(4) 0.007(4) -0.010(4)
C58 0.103(8) 0.083(7) 0.037(5) 0.000(4) 0.021(5) -0.040(6)
C59 0.101(8) 0.077(7) 0.049(5) -0.009(5) 0.019(5) -0.029(6)
C60 0.065(6) 0.073(6) 0.041(5) 0.000(4) 0.014(4) -0.002(5)
C61 0.045(4) 0.042(4) 0.047(5) 0.003(3) 0.010(4) -0.006(3)
C62 0.054(5) 0.045(5) 0.043(5) 0.007(4) 0.014(4) -0.011(4)
C63 0.059(5) 0.037(4) 0.041(4) 0.004(3) 0.009(4) -0.009(4)
C64 0.053(5) 0.029(4) 0.050(5) 0.002(3) -0.006(4) -0.008(3)
C65 0.063(6) 0.040(5) 0.053(5) 0.003(4) 0.002(4) -0.003(4)
C66 0.057(5) 0.038(4) 0.061(6) 0.001(4) -0.013(4) 0.005(4)
C67 0.040(4) 0.039(4) 0.065(5) -0.012(4) -0.003(4) -0.004(3)
C68 0.050(5) 0.052(5) 0.070(6) -0.007(5) 0.009(4) -0.011(4)
C69 0.040(5) 0.056(5) 0.100(8) -0.023(5) 0.029(5) -0.006(4)
C70 0.055(5) 0.056(5) 0.064(5) 0.000(4) 0.019(4) -0.014(4)
C71 0.041(4) 0.031(4) 0.036(4) 0.000(3) 0.003(3) -0.004(3)
C72 0.041(4) 0.035(4) 0.049(5) -0.003(3) 0.000(4) -0.009(3)
C73 0.071(6) 0.069(6) 0.055(5) 0.006(4) 0.025(5) -0.009(5)
C74 0.078(6) 0.061(6) 0.045(5) 0.006(4) 0.003(4) -0.007(5)
C75 0.048(5) 0.073(6) 0.104(8) -0.018(6) -0.004(5) 0.009(5)
C76 0.066(6) 0.089(8) 0.114(9) -0.015(6) 0.045(6) -0.010(6)
C77 0.060(5) 0.045(5) 0.050(5) 0.003(4) 0.018(4) -0.013(4)
C78 0.063(5) 0.052(5) 0.050(5) 0.005(4) 0.009(4) -0.009(4)
C79 0.065(5) 0.045(5) 0.057(5) 0.007(4) 0.013(4) -0.012(4)
C80 0.050(5) 0.044(5) 0.055(5) 0.010(4) 0.015(4) -0.008(4)
C81 0.057(5) 0.054(5) 0.065(6) 0.020(5) 0.009(4) -0.006(4)
C82 0.041(5) 0.071(6) 0.053(5) 0.020(5) 0.011(4) -0.003(4)
C83 0.038(4) 0.053(5) 0.050(5) 0.011(4) 0.000(4) 0.003(4)
C84 0.046(5) 0.080(6) 0.054(5) 0.010(5) 0.005(4) 0.009(5)
C85 0.054(5) 0.076(6) 0.054(5) -0.010(5) 0.006(4) -0.007(5)
C86 0.055(5) 0.053(5) 0.065(6) 0.001(5) 0.010(4) -0.006(4)
C87 0.037(4) 0.038(4) 0.050(5) 0.011(4) 0.003(3) -0.002(3)
C88 0.041(4) 0.046(5) 0.049(5) 0.012(4) 0.008(4) 0.000(4)
C89 0.089(7) 0.072(6) 0.056(6) -0.006(5) 0.013(5) -0.029(5)
C90 0.080(7) 0.067(6) 0.070(6) 0.000(5) 0.018(5) -0.033(5)
C91 0.062(6) 0.110(8) 0.050(5) 0.014(5) 0.010(4) -0.004(5)
C92 0.091(8) 0.103(8) 0.067(7) 0.000(6) 0.003(6) -0.022(6)
C93 0.086(7) 0.058(6) 0.101(8) 0.020(6) 0.033(6) 0.010(5)
C94 0.086(9) 0.077(8) 0.150(12) 0.046(8) 0.039(8) 0.026(7)
C95 0.099(9) 0.093(9) 0.110(9) 0.060(7) 0.027(8) 0.055(8)
C96 0.055(6) 0.113(9) 0.094(8) 0.044(7) 0.013(6) 0.020(6)
C97 0.076(9) 0.136(12) 0.118(11) 0.059(9) -0.015(7) 0.023(9)
C98 0.055(7) 0.145(13) 0.106(9) 0.023(9) -0.023(6) -0.015(7)
C99 0.059(6) 0.077(7) 0.068(6) 0.002(5) -0.004(5) -0.006(5)
C100 0.055(6) 0.102(9) 0.064(6) -0.021(6) 0.002(5) -0.027(6)
C101 0.061(6) 0.057(6) 0.071(6) -0.017(5) 0.017(5) -0.019(5)
C102 0.043(5) 0.053(5) 0.057(5) -0.009(4) 0.013(4) -0.003(4)
C103 0.054(6) 0.072(7) 0.070(6) 0.027(5) 0.014(5) 0.020(5)
C104 0.040(5) 0.066(6) 0.050(5) 0.010(4) 0.001(4) -0.002(4)
C105 0.185(15) 0.062(8) 0.195(15) 0.061(9) 0.093(13) 0.055(9)
C106 0.128(11) 0.122(11) 0.157(13) 0.069(10) 0.028(10) 0.060(9)
C107 0.078(8) 0.133(11) 0.103(9) -0.025(8) 0.000(7) -0.043(7)
C108 0.094(8) 0.055(6) 0.104(8) -0.017(5) 0.033(6) -0.015(5)
C109 0.118(11) 0.103(10) 0.127(12) -0.013(9) 0.025(9) 0.002(8)
C110 0.104(11) 0.070(8) 0.173(19) -0.011(9) 0.090(13) 0.018(7)
C111 0.30(3) 0.165(17) 0.123(13) -0.003(12) 0.071(16) -0.100(18)
C112 0.129(12) 0.128(12) 0.083(9) -0.001(8) 0.014(8) -0.030(10)
C113 0.26(3) 0.19(2) 0.59(5) -0.14(3) -0.22(3) 0.03(2)
C114 0.68(7) 0.19(3) 0.19(2) 0.05(2) 0.06(4) 0.25(4)
C115 0.145(18) 0.70(6) 0.15(2) -0.13(3) -0.023(15) 0.14(3)
C116 0.58(7) 0.32(5) 0.19(2) -0.01(3) 0.18(4) -0.13(4)
C117 0.172(18) 0.22(2) 0.172(17) 0.006(16) 0.006(16) 0.013(16)
C118 0.107(11) 0.61(5) 0.73(5) 0.57(4) -0.02(2) -0.011(19)
C119 0.27(3) 0.35(4) 0.139(18) -0.04(2) 0.078(19) 0.00(2)
O1 0.155(14) 0.43(4) 0.35(3) 0.11(2) -0.035(18) 0.05(2)
O2 0.77(8) 0.26(3) 0.62(6) 0.08(4) 0.17(5) 0.02(4)
O3 0.51(4) 0.38(4) 0.41(4) -0.18(3) -0.07(3) 0.20(3)
O4 0.85(9) 0.48(6) 0.52(5) -0.01(4) 0.20(5) 0.12(5)
O5 0.28(2) 0.34(2) 0.28(2) -0.080(19) 0.102(18) -0.104(18)
O6A 0.059(11) 0.43(5) 0.70(7) 0.50(5) -0.12(2) -0.075(18)
O7A 0.37(4) 0.17(3) 0.16(3) 0.03(2) 0.10(2) -0.06(3)
O7B 0.24(2) 0.33(3) 0.172(19) 0.07(2) 0.132(16) -0.01(2)
O8 0.30(3) 1.11(10) 0.22(2) -0.13(4) -0.04(2) -0.21(4)
O9 0.43(4) 0.76(7) 0.39(4) -0.04(4) 0.12(3) -0.34(5)
O10 0.81(9) 0.71(8) 0.39(4) 0.29(5) 0.15(5) 0.50(7)
O6B 0.086(10) 0.99(7) 0.24(3) 0.37(4) 0.070(14) 0.11(2)
N25 0.141(15) 0.33(4) 0.25(3) -0.08(2) 0.045(17) 0.01(2)
N26 0.172(13) 0.135(11) 0.139(11) 0.016(9) 0.058(10) -0.038(9)

loop_
_atom_type_symbol
_atom_type_description
_atom_type_scat_dispersion_real
_atom_type_scat_dispersion_imag
_atom_type_scat_source
C C 0.0033 0.0016 'International Tables Vol C Tables 4.2.6.8 and 6.1.1.4'
H H 0.0000 0.0000 'International Tables Vol C Tables 4.2.6.8 and 6.1.1.4'
N N 0.0061 0.0033 'International Tables Vol C Tables 4.2.6.8 and 6.1.1.4'
O O 0.0106 0.0060 'International Tables Vol C Tables 4.2.6.8 and 6.1.1.4'
Co Co 0.3494 0.9721 'International Tables Vol C Tables 4.2.6.8 and 6.1.1.4'
Mo Mo -1.6832 0.6857 'International Tables Vol C Tables 4.2.6.8 and 6.1.1.4'

loop_
_geom_angle_atom_site_label_1
_geom_angle_atom_site_label_2
_geom_angle_atom_site_label_3
_geom_angle
C4 Mo1 C2 91.1(3)
C4 Mo1 C3 178.1(3)
C2 Mo1 C3 87.2(2)
C4 Mo1 C1 95.0(3)
C2 Mo1 C1 92.0(2)
C3 Mo1 C1 85.7(2)
C4 Mo1 C6 89.8(3)
C2 Mo1 C6 86.0(3)
C3 Mo1 C6 89.4(3)
C1 Mo1 C6 174.8(3)
C4 Mo1 C5 90.7(3)
C2 Mo1 C5 178.2(3)
C3 Mo1 C5 91.1(3)
C1 Mo1 C5 88.5(3)
C6 Mo1 C5 93.3(3)
C9 Mo2 C11 88.9(3)
C9 Mo2 C12 94.6(3)
C11 Mo2 C12 95.0(4)
C9 Mo2 C7 87.2(3)
C11 Mo2 C7 89.8(3)
C12 Mo2 C7 174.9(4)
C9 Mo2 C10 173.2(3)
C11 Mo2 C10 90.9(3)
C12 Mo2 C10 92.2(3)
C7 Mo2 C10 86.0(3)
C9 Mo2 C8 85.7(2)
C11 Mo2 C8 174.5(3)
C12 Mo2 C8 86.3(4)
C7 Mo2 C8 89.0(2)
C10 Mo2 C8 94.4(3)
N7 Co1 N1 89.3(2)
N7 Co1 N14 172.7(3)
N1 Co1 N14 90.0(2)
N7 Co1 N15 94.7(2)
N1 Co1 N15 170.8(2)
N14 Co1 N15 87.1(2)
N7 Co1 N13 94.8(2)
N1 Co1 N13 98.4(2)
N14 Co1 N13 78.1(2)
N15 Co1 N13 89.5(2)
N7 Co1 N16 95.5(2)
N1 Co1 N16 94.3(2)
N14 Co1 N16 91.8(2)
N15 Co1 N16 77.1(2)
N13 Co1 N16 163.7(2)
N2 Co2 N8 88.2(3)
N2 Co2 N20 167.9(2)
N8 Co2 N20 91.0(2)
N2 Co2 N17 96.1(2)
N8 Co2 N17 167.1(2)
N20 Co2 N17 87.4(2)
N2 Co2 N18 96.5(2)
N8 Co2 N18 90.4(2)
N20 Co2 N18 95.6(2)
N17 Co2 N18 77.1(2)
N2 Co2 N19 90.5(2)
N8 Co2 N19 99.1(2)
N20 Co2 N19 77.7(2)
N17 Co2 N19 93.0(2)
N18 Co2 N19 168.4(2)
N9 Co3 N3 92.1(3)
N9 Co3 N23 169.7(3)
N3 Co3 N23 91.2(3)
N9 Co3 N22 91.9(3)
N3 Co3 N22 168.4(3)
N23 Co3 N22 86.7(3)
N9 Co3 N24 92.1(2)
N3 Co3 N24 94.1(2)
N23 Co3 N24 77.9(3)
N22 Co3 N24 96.6(2)
N9 Co3 N21 92.6(2)
N3 Co3 N21 90.7(2)
N23 Co3 N21 97.1(3)
N22 Co3 N21 78.3(2)
N24 Co3 N21 173.2(2)
C1 N1 Co1 164.6(6)
C2 N2 Co2 159.5(6)
C3 N3 Co3 167.7(6)
C7 N7 Co1 169.4(7)
C8 N8 Co2 166.6(6)
C9 N9 Co3 170.2(6)
C13 N13 C23 118.3(6)
C13 N13 Co1 128.0(5)
C23 N13 Co1 113.5(5)
C22 N14 C24 116.9(7)
C22 N14 Co1 127.8(6)
C24 N14 Co1 115.3(5)
C29 N15 C39 117.0(6)
C29 N15 Co1 127.3(5)
C39 N15 Co1 115.2(5)
C38 N16 C40 117.5(6)
C38 N16 Co1 129.1(5)
C40 N16 Co1 112.9(5)
C45 N17 C56 116.5(6)
C45 N17 Co2 128.4(5)
C56 N17 Co2 115.1(5)
C54 N18 C55 117.5(6)
C54 N18 Co2 128.3(5)
C55 N18 Co2 114.2(5)
C61 N19 C71 116.6(6)
C61 N19 Co2 130.3(5)
C71 N19 Co2 113.1(4)
C70 N20 C72 116.7(7)
C70 N20 Co2 128.6(6)
C72 N20 Co2 114.7(5)
C77 N21 C87 118.3(6)
C77 N21 Co3 129.3(5)
C87 N21 Co3 112.4(5)
C86 N22 C88 117.2(7)
C86 N22 Co3 127.9(6)
C88 N22 Co3 114.9(5)
C103 N23 C93 119.6(8)
C103 N23 Co3 115.2(6)
C93 N23 Co3 125.2(7)
C102 N24 C104 117.4(7)
C102 N24 Co3 129.5(5)
C104 N24 Co3 113.1(5)
N1 C1 Mo1 166.7(6)
N2 C2 Mo1 178.7(6)
N3 C3 Mo1 171.0(6)
N4 C4 Mo1 176.3(9)
N5 C5 Mo1 179.3(8)
N6 C6 Mo1 174.8(7)
N7 C7 Mo2 174.0(7)
N8 C8 Mo2 170.3(6)
N9 C9 Mo2 167.6(6)
N10 C10 Mo2 177.4(8)
N11 C11 Mo2 177.2(9)
N12 C12 Mo2 178.2(11)
N13 C13 C14 124.6(7)
C15 C14 C13 117.7(8)
C15 C14 C25 123.3(8)
C13 C14 C25 119.0(8)
C14 C15 C16 118.1(7)
C14 C15 C26 120.4(9)
C16 C15 C26 121.5(9)
C23 C16 C15 118.8(8)
C23 C16 C17 117.4(9)
C15 C16 C17 123.7(9)
C18 C17 C16 121.1(10)
C17 C18 C19 123.3(9)
C24 C19 C20 117.1(9)
C24 C19 C18 116.8(9)
C20 C19 C18 126.1(9)
C21 C20 C19 118.9(8)
C21 C20 C27 122.3(10)
C19 C20 C27 118.8(11)
C20 C21 C22 119.3(9)
C20 C21 C28 121.3(10)
C22 C21 C28 119.3(11)
N14 C22 C21 124.4(9)
N13 C23 C16 122.4(8)
N13 C23 C24 116.8(7)
C16 C23 C24 120.8(7)
N14 C24 C19 123.3(8)
N14 C24 C23 116.2(6)
C19 C24 C23 120.4(8)
N15 C29 C30 124.2(7)
C31 C30 C29 119.3(7)
C31 C30 C41 121.9(8)
C29 C30 C41 118.8(8)
C30 C31 C32 118.4(7)
C30 C31 C42 121.4(8)
C32 C31 C42 120.2(8)
C39 C32 C31 117.6(7)
C39 C32 C33 118.1(7)
C31 C32 C33 124.3(7)
C34 C33 C32 122.2(8)
C33 C34 C35 121.3(8)
C40 C35 C36 117.3(7)
C40 C35 C34 117.9(7)
C36 C35 C34 124.8(7)
C37 C36 C35 118.8(7)
C37 C36 C43 121.7(7)
C35 C36 C43 119.5(8)
C38 C37 C36 118.7(7)
C38 C37 C44 118.6(7)
C36 C37 C44 122.6(7)
N16 C38 C37 124.5(7)
N15 C39 C32 123.4(7)
N15 C39 C40 116.2(6)
C32 C39 C40 120.4(7)
N16 C40 C35 123.0(6)
N16 C40 C39 117.0(6)
C35 C40 C39 120.0(7)
N17 C45 C46 125.8(7)
C47 C46 C45 118.4(7)
C47 C46 C60 121.2(7)
C45 C46 C60 120.4(7)
C46 C47 C48 117.9(7)
C46 C47 C59 119.9(7)
C48 C47 C59 122.2(7)
C56 C48 C47 119.1(7)
C56 C48 C49 117.3(7)
C47 C48 C49 123.6(7)
C50 C49 C48 121.4(7)
C49 C50 C51 123.2(7)
C55 C51 C52 118.5(7)
C55 C51 C50 116.8(7)
C52 C51 C50 124.7(7)
C53 C52 C51 118.3(7)
C53 C52 C58 121.2(7)
C51 C52 C58 120.5(7)
C52 C53 C54 118.7(7)
C52 C53 C57 123.2(7)
C54 C53 C57 118.1(7)
N18 C54 C53 123.8(7)
N18 C55 C51 123.0(7)
N18 C55 C56 116.6(6)
C51 C55 C56 120.4(7)
N17 C56 C48 122.3(6)
N17 C56 C55 116.8(6)
C48 C56 C55 120.9(6)
N19 C61 C62 124.5(7)
C63 C62 C61 119.0(7)
C63 C62 C73 123.1(7)
C61 C62 C73 117.9(7)
C62 C63 C64 118.2(7)
C62 C63 C74 122.2(7)
C64 C63 C74 119.6(7)
C63 C64 C71 119.1(7)
C63 C64 C65 123.6(7)
C71 C64 C65 117.3(7)
C66 C65 C64 123.1(8)
C65 C66 C67 122.5(8)
C68 C67 C72 118.8(8)
C68 C67 C66 124.0(8)
C72 C67 C66 117.2(7)
C69 C68 C67 118.4(8)
C69 C68 C75 120.5(8)
C67 C68 C75 121.1(9)
C68 C69 C70 119.4(8)
C68 C69 C76 124.8(9)
C70 C69 C76 115.8(9)
N20 C70 C69 123.8(8)
N19 C71 C64 122.7(6)
N19 C71 C72 117.3(6)
C64 C71 C72 120.1(7)
N20 C72 C67 123.0(7)
N20 C72 C71 117.1(6)
C67 C72 C71 119.9(7)
N21 C77 C78 124.2(7)
C79 C78 C77 118.3(8)
C79 C78 C89 122.8(7)
C77 C78 C89 118.9(7)
C78 C79 C80 118.6(7)
C78 C79 C90 119.0(8)
C80 C79 C90 122.3(7)
C79 C80 C87 118.8(7)
C79 C80 C81 125.8(7)
C87 C80 C81 115.5(7)
C82 C81 C80 123.2(8)
C81 C82 C83 121.8(8)
C84 C83 C88 118.8(7)
C84 C83 C82 123.7(8)
C88 C83 C82 117.5(7)
C85 C84 C83 118.6(8)
C85 C84 C91 121.9(9)
C83 C84 C91 119.5(8)
C86 C85 C84 118.2(8)
C86 C85 C92 119.5(8)
C84 C85 C92 122.3(8)
N22 C86 C85 125.3(8)
N21 C87 C80 121.8(7)
N21 C87 C88 117.2(6)
C80 C87 C88 121.0(7)
N22 C88 C83 121.8(7)
N22 C88 C87 117.2(7)
C83 C88 C87 121.0(7)
N23 C93 C94 123.5(11)
C95 C94 C93 119.2(11)
C95 C94 C105 122.4(12)
C93 C94 C105 118.4(14)
C94 C95 C96 119.4(10)
C94 C95 C106 124.0(12)
C96 C95 C106 116.5(13)
C97 C96 C103 116.7(11)
C97 C96 C95 127.1(11)
C103 C96 C95 116.2(11)
C98 C97 C96 123.8(11)
C97 C98 C99 120.9(11)
C104 C99 C100 118.7(9)
C104 C99 C98 117.2(10)
C100 C99 C98 124.1(10)
C99 C100 C101 119.3(8)
C99 C100 C107 122.3(10)
C101 C100 C107 118.4(10)
C102 C101 C100 116.6(9)
C102 C101 C108 118.0(9)
C100 C101 C108 125.4(9)
N24 C102 C101 125.1(8)
N23 C103 C104 118.4(7)
N23 C103 C96 122.1(10)
C104 C103 C96 119.5(10)
N24 C104 C99 122.8(8)
N24 C104 C103 115.3(7)
C99 C104 C103 121.8(8)
N25 C110 C109 163(3)
N26 C112 C111 179(2)
O6A C118 O6B 160(5)
O7B C119 O7A 82(3)

loop_
_geom_bond_atom_site_label_1
_geom_bond_atom_site_label_2
_geom_bond_distance
Mo1 C4 2.135(10)
Mo1 C2 2.137(7)
Mo1 C3 2.139(7)
Mo1 C1 2.152(7)
Mo1 C6 2.156(9)
Mo1 C5 2.171(9)
Mo2 C9 2.123(7)
Mo2 C11 2.133(10)
Mo2 C12 2.135(10)
Mo2 C7 2.142(8)
Mo2 C10 2.147(9)
Mo2 C8 2.157(8)
Co1 N7 1.997(8)
Co1 N1 2.038(8)
Co1 N14 2.079(6)
Co1 N15 2.094(6)
Co1 N13 2.143(6)
Co1 N16 2.158(6)
Co2 N2 2.008(7)
Co2 N8 2.036(8)
Co2 N20 2.089(6)
Co2 N17 2.102(6)
Co2 N18 2.145(6)
Co2 N19 2.154(6)
Co3 N9 1.994(8)
Co3 N3 1.996(9)
Co3 N23 2.045(7)
Co3 N22 2.072(7)
Co3 N24 2.143(6)
Co3 N21 2.155(6)
N1 C1 1.130(9)
N2 C2 1.136(9)
N3 C3 1.133(9)
N4 C4 1.150(11)
N5 C5 1.126(10)
N6 C6 1.141(11)
N7 C7 1.119(9)
N8 C8 1.128(9)
N9 C9 1.134(9)
N10 C10 1.137(10)
N11 C11 1.138(11)
N12 C12 1.166(12)
N13 C13 1.314(9)
N13 C23 1.340(9)
N14 C22 1.325(10)
N14 C24 1.357(10)
N15 C29 1.334(9)
N15 C39 1.349(9)
N16 C38 1.328(9)
N16 C40 1.345(9)
N17 C45 1.321(9)
N17 C56 1.355(9)
N18 C54 1.326(9)
N18 C55 1.341(9)
N19 C61 1.334(9)
N19 C71 1.342(9)
N20 C70 1.319(10)
N20 C72 1.359(9)
N21 C77 1.309(10)
N21 C87 1.350(9)
N22 C86 1.320(10)
N22 C88 1.357(10)
N23 C103 1.335(12)
N23 C93 1.343(11)
N24 C102 1.322(10)
N24 C104 1.348(10)
C13 C14 1.404(11)
C14 C15 1.389(12)
C14 C25 1.499(12)
C15 C16 1.422(13)
C15 C26 1.490(12)
C16 C23 1.393(11)
C16 C17 1.436(13)
C17 C18 1.341(14)
C18 C19 1.436(14)
C19 C24 1.385(11)
C19 C20 1.429(14)
C20 C21 1.356(14)
C20 C27 1.527(12)
C21 C22 1.370(12)
C21 C28 1.502(13)
C23 C24 1.458(11)
C29 C30 1.372(11)
C30 C31 1.360(12)
C30 C41 1.510(11)
C31 C32 1.433(11)
C31 C42 1.510(12)
C32 C39 1.380(10)
C32 C33 1.439(12)
C33 C34 1.340(12)
C34 C35 1.430(11)
C35 C40 1.412(11)
C35 C36 1.415(11)
C36 C37 1.381(11)
C36 C43 1.522(12)
C37 C38 1.378(10)
C37 C44 1.505(11)
C39 C40 1.444(10)
C45 C46 1.388(11)
C46 C47 1.374(11)
C46 C60 1.492(10)
C47 C48 1.413(11)
C47 C59 1.495(12)
C48 C56 1.406(10)
C48 C49 1.426(11)
C49 C50 1.331(11)
C50 C51 1.439(11)
C51 C55 1.393(10)
C51 C52 1.412(11)
C52 C53 1.368(11)
C52 C58 1.508(10)
C53 C54 1.401(10)
C53 C57 1.509(11)
C55 C56 1.434(10)
C61 C62 1.398(10)
C62 C63 1.361(11)
C62 C73 1.517(11)
C63 C64 1.400(11)
C63 C74 1.498(11)
C64 C71 1.408(10)
C64 C65 1.422(11)
C65 C66 1.295(12)
C66 C67 1.428(12)
C67 C68 1.389(12)
C67 C72 1.417(11)
C68 C69 1.365(13)
C68 C75 1.493(12)
C69 C70 1.422(12)
C69 C76 1.522(12)
C71 C72 1.427(10)
C77 C78 1.398(11)
C78 C79 1.385(11)
C78 C89 1.512(12)
C79 C80 1.393(11)
C79 C90 1.503(11)
C80 C87 1.410(10)
C80 C81 1.442(11)
C81 C82 1.337(12)
C82 C83 1.415(11)
C83 C84 1.395(12)
C83 C88 1.397(10)
C84 C85 1.383(12)
C84 C91 1.510(12)
C85 C86 1.365(12)
C85 C92 1.540(13)
C87 C88 1.431(11)
C93 C94 1.380(15)
C94 C95 1.359(18)
C94 C105 1.512(16)
C95 C96 1.466(17)
C95 C106 1.524(16)
C96 C97 1.419(18)
C96 C103 1.423(13)
C97 C98 1.325(18)
C98 C99 1.442(15)
C99 C104 1.389(12)
C99 C100 1.391(14)
C100 C101 1.405(14)
C100 C107 1.539(13)
C101 C102 1.395(11)
C101 C108 1.512(13)
C103 C104 1.422(13)
C109 C110 1.373(15)
C110 N25 1.043(17)
C111 C112 1.45(2)
C112 N26 1.126(13)
C113 O1 1.466(19)
C114 O2 1.53(2)
C115 O3 1.544(19)
C116 O4 1.54(2)
C117 O5 1.405(16)
C118 O6A 1.52(2)
C118 O6B 1.593(17)
C119 O7B 1.538(19)
C119 O7A 1.54(2)
